data_7051752
loop_
_publ_author_name
'Altamura, Maria'
'Fedi, Valentina'
'Giannotti, Danilo'
'Paoli, Paola'
'Rossi, Patrizia'

_publ_section_title
;
 Privileged structures: synthesis and structural investigations on
 tricyclic sulfonamides
;
_journal_issue 11
_journal_name_full 'New Journal of Chemistry'
_journal_page_first 2219
_journal_paper_doi 10.1039/b9nj00279k
_journal_volume 33
_journal_year 2009
_chemical_formula_sum 'C26 H22 Cl2 N2 O7 S3'
_chemical_formula_weight 641.54
_chemical_name_systematic
;
?
;
_space_group_IT_number 14
_symmetry_cell_setting monoclinic
_symmetry_space_group_name_Hall '-P 2yab'
_symmetry_space_group_name_H-M 'P 1 21/a 1'
_atom_sites_solution_hydrogens geom
_atom_sites_solution_primary direct
_atom_sites_solution_secondary difmap
_audit_creation_method SHELXL-97
_cell_angle_alpha 90.00
_cell_angle_beta 112.706(6)
_cell_angle_gamma 90.00
_cell_formula_units_Z 4
_cell_length_a 8.4934(4)
_cell_length_b 40.567(2)
_cell_length_c 8.9646(7)
_cell_measurement_temperature 298
_cell_volume 2849.4(3)
_computing_cell_refinement
;
CrysAlis RED, Oxford Diffraction Ltd.,
Version 1.171.29.2 (release 20-01-2006 CrysAlis171 .NET)
(compiled Jan 20 2006,12:36:28)
;
_computing_data_collection
;
CrysAlis CCD, Oxford Diffraction Ltd.,
Version 1.171.29.2 (release 20-01-2006 CrysAlis171 .NET)
(compiled Jan 20 2006,12:36:28)
;
_computing_data_reduction
;
CrysAlis RED, Oxford Diffraction Ltd.,
Version 1.171.29.2 (release 20-01-2006 CrysAlis171 .NET)
(compiled Jan 20 2006,12:36:28)
;
_computing_molecular_graphics 'ORTEP-3 (Farruggia, 1997)'
_computing_publication_material 'PARST97 (Nardelli, 1995)'
_computing_structure_refinement 'SHELXL-97 (Sheldrick, 1997)'
_computing_structure_solution 'SIR97 (Altomare, 1999)'
_diffrn_ambient_temperature 298
_diffrn_detector_area_resol_mean 16.4547
_diffrn_measured_fraction_theta_full 0.938
_diffrn_measured_fraction_theta_max 0.938
_diffrn_measurement_device_type 'Xcalibur3 4 circles diffractometer'
_diffrn_measurement_method 'intensity from \w scans'
_diffrn_radiation_monochromator graphite
_diffrn_radiation_source 'Enhance (Cu) X-ray Source'
_diffrn_radiation_type CuK\a
_diffrn_radiation_wavelength 1.54018
_diffrn_reflns_av_R_equivalents 0.0309
_diffrn_reflns_av_sigmaI/netI 0.0421
_diffrn_reflns_limit_h_max 9
_diffrn_reflns_limit_h_min -4
_diffrn_reflns_limit_k_max 45
_diffrn_reflns_limit_k_min -18
_diffrn_reflns_limit_l_max 9
_diffrn_reflns_limit_l_min -10
_diffrn_reflns_number 11997
_diffrn_reflns_theta_full 62.27
_diffrn_reflns_theta_max 62.27
_diffrn_reflns_theta_min 5.34
_exptl_absorpt_coefficient_mu 4.523
_exptl_absorpt_correction_T_max 0.179
_exptl_absorpt_correction_T_min 0.114
_exptl_absorpt_correction_type empirical
_exptl_absorpt_process_details
;
CrysAlis RED, Oxford Diffraction Ltd.,
Version 1.171.29.2 (release 20-01-2006 CrysAlis171 .NET)
(compiled Jan 20 2006,12:36:28)
;
_exptl_crystal_density_diffrn 1.495
_exptl_crystal_density_method 'not measured'
_exptl_crystal_F_000 1320
_exptl_crystal_size_max 0.50
_exptl_crystal_size_mid 0.44
_exptl_crystal_size_min 0.36
_refine_diff_density_max 0.261
_refine_diff_density_min -0.347
_refine_diff_density_rms 0.061
_refine_ls_extinction_coef 0.00077(15)
_refine_ls_extinction_expression Fc^*^=kFc[1+0.001xFc^2^\l^3^/sin(2\q)]^-1/4^
_refine_ls_extinction_method SHELXL
_refine_ls_goodness_of_fit_ref 1.104
_refine_ls_hydrogen_treatment mixed
_refine_ls_matrix_type full
_refine_ls_number_parameters 371
_refine_ls_number_reflns 4254
_refine_ls_number_restraints 0
_refine_ls_restrained_S_all 1.104
_refine_ls_R_factor_all 0.0820
_refine_ls_R_factor_gt 0.0598
_refine_ls_shift/su_max 0.001
_refine_ls_shift/su_mean 0.000
_refine_ls_structure_factor_coef Fsqd
_refine_ls_weighting_details 'calc w=1/[\s^2^(Fo^2^)+(0.0737P)^2^+3.4353P] where P=(Fo^2^+2Fc^2^)/3'
_refine_ls_weighting_scheme calc
_refine_ls_wR_factor_gt 0.1633
_refine_ls_wR_factor_ref 0.1715
_reflns_number_gt 2912
_reflns_number_total 4254
_reflns_threshold_expression >2sigma(I)
_cod_data_source_file b9nj00279k.txt
_cod_data_source_block 5b*(Me2SO4)
_cod_original_sg_symbol_H-M P21/a
_cod_database_code 7051752

loop_
_symmetry_equiv_pos_as_xyz
'x, y, z'
'-x+1/2, y+1/2, -z'
'-x, -y, -z'
'x-1/2, -y-1/2, z'

loop_
_atom_site_label
_atom_site_type_symbol
_atom_site_fract_x
_atom_site_fract_y
_atom_site_fract_z
_atom_site_U_iso_or_equiv
_atom_site_adp_type
_atom_site_occupancy
_atom_site_symmetry_multiplicity
_atom_site_calc_flag
_atom_site_refinement_flags
_atom_site_disorder_assembly
_atom_site_disorder_group
S1A S 0.85567(16) 0.82148(3) 0.27696(17) 0.0562(4) Uani 1 1 d . . .
Cl1A Cl 1.2993(3) 0.75091(4) 0.8454(3) 0.1175(8) Uani 1 1 d . . .
O1A O 0.8477(5) 0.84154(9) 0.1443(4) 0.0703(11) Uani 1 1 d . . .
O2A O 0.9117(5) 0.78819(8) 0.2862(5) 0.0695(11) Uani 1 1 d . . .
O3A O 0.8945(4) 0.87284(7) 0.6669(4) 0.0560(9) Uani 1 1 d . . .
N1A N 0.9852(5) 0.84065(10) 0.4365(5) 0.0497(11) Uani 1 1 d . . .
C1A C 0.6565(6) 0.82069(11) 0.2935(6) 0.0490(12) Uani 1 1 d . . .
C2A C 0.5696(6) 0.84971(11) 0.2950(6) 0.0475(12) Uani 1 1 d . . .
C3A C 0.4163(6) 0.84884(12) 0.3141(6) 0.0521(13) Uani 1 1 d . . .
H3A H 0.3572 0.8682 0.3131 0.062 Uiso 1 1 calc R . .
C4A C 0.3527(7) 0.81907(14) 0.3347(7) 0.0662(15) Uani 1 1 d . . .
H4A H 0.2486 0.8184 0.3464 0.079 Uiso 1 1 calc R . .
C5A C 0.4366(7) 0.79019(14) 0.3386(8) 0.0741(17) Uani 1 1 d . . .
H5A H 0.3919 0.7703 0.3559 0.089 Uiso 1 1 calc R . .
C6A C 0.5884(7) 0.79091(12) 0.3165(7) 0.0674(16) Uani 1 1 d . . .
H6A H 0.6456 0.7713 0.3170 0.081 Uiso 1 1 calc R . .
C7A C 1.0322(6) 0.82758(11) 0.5947(6) 0.0493(12) Uani 1 1 d . . .
C8A C 0.9931(6) 0.84407(12) 0.7118(7) 0.0535(13) Uani 1 1 d . . .
C9A C 1.0542(7) 0.83302(13) 0.8713(7) 0.0686(16) Uani 1 1 d . . .
H9A H 1.0329 0.8449 0.9503 0.082 Uiso 1 1 calc R . .
C10A C 1.1472(8) 0.80404(15) 0.9094(8) 0.0765(18) Uani 1 1 d . . .
H10A H 1.1874 0.7961 1.0149 0.092 Uiso 1 1 calc R . .
C11A C 1.1802(7) 0.78710(14) 0.7934(8) 0.0720(17) Uani 1 1 d . . .
C12A C 1.1280(6) 0.79852(12) 0.6379(7) 0.0584(14) Uani 1 1 d . . .
H12A H 1.1560 0.7871 0.5617 0.070 Uiso 1 1 calc R . .
S1B S 0.73636(17) 0.94045(3) 0.62494(16) 0.0558(4) Uani 1 1 d . . .
Cl1B Cl 0.2610(2) 0.99801(4) 0.0081(2) 0.0895(6) Uani 1 1 d . . .
O1B O 0.9074(4) 0.94430(8) 0.7409(4) 0.0702(11) Uani 1 1 d . . .
O2B O 0.6119(5) 0.96521(8) 0.6090(5) 0.0726(11) Uani 1 1 d . . .
O3B O 0.6507(4) 0.87863(7) 0.2859(4) 0.0544(9) Uani 1 1 d . . .
N1B N 0.7505(5) 0.93729(10) 0.4512(5) 0.0486(11) Uani 1 1 d . . .
C1B C 0.6539(6) 0.90296(12) 0.6645(6) 0.0488(12) Uani 1 1 d . . .
C2B C 0.7390(6) 0.87297(12) 0.6852(6) 0.0499(12) Uani 1 1 d . . .
C3B C 0.6674(7) 0.84471(13) 0.7184(6) 0.0625(15) Uani 1 1 d . . .
H3B H 0.7241 0.8246 0.7315 0.075 Uiso 1 1 calc R . .
C4B C 0.5095(8) 0.84653(17) 0.7320(7) 0.0721(17) Uani 1 1 d . . .
H4B H 0.4625 0.8277 0.7573 0.087 Uiso 1 1 calc R . .
C5B C 0.4231(8) 0.87572(18) 0.7087(7) 0.0742(17) Uani 1 1 d . . .
H5B H 0.3163 0.8765 0.7148 0.089 Uiso 1 1 calc R . .
C6B C 0.4945(7) 0.90410(15) 0.6759(6) 0.0641(15) Uani 1 1 d . . .
H6B H 0.4361 0.9240 0.6615 0.077 Uiso 1 1 calc R . .
C7B C 0.6016(6) 0.93552(11) 0.3033(6) 0.0454(11) Uani 1 1 d . . .
C8B C 0.5509(6) 0.90631(11) 0.2199(6) 0.0477(12) Uani 1 1 d . . .
C9B C 0.4153(7) 0.90483(13) 0.0719(7) 0.0604(14) Uani 1 1 d . . .
H9B H 0.3849 0.8849 0.0167 0.072 Uiso 1 1 calc R . .
C10B C 0.3258(7) 0.93318(13) 0.0071(7) 0.0629(15) Uani 1 1 d . . .
H10B H 0.2340 0.9326 -0.0923 0.075 Uiso 1 1 calc R . .
C11B C 0.3732(7) 0.96244(12) 0.0904(7) 0.0567(14) Uani 1 1 d . . .
C12B C 0.5104(6) 0.96409(12) 0.2367(6) 0.0545(13) Uani 1 1 d . . .
H12B H 0.5419 0.9841 0.2904 0.065 Uiso 1 1 calc R . .
S1S S 1.10933(18) 0.92457(3) 0.3122(2) 0.0673(5) Uani 1 1 d . . .
O1S O 1.0416(4) 0.90867(8) 0.4268(4) 0.0593(9) Uani 1 1 d . . .
C1S C 1.1199(9) 0.96726(15) 0.3552(10) 0.101(2) Uani 1 1 d . . .
H1S1 H 1.2104 0.9714 0.4581 0.152 Uiso 1 1 calc R . .
H1S2 H 1.0135 0.9744 0.3583 0.152 Uiso 1 1 calc R . .
H1S3 H 1.1417 0.9792 0.2726 0.152 Uiso 1 1 calc R . .
C2S C 0.9370(9) 0.92524(16) 0.1226(8) 0.089(2) Uani 1 1 d . . .
H2S1 H 0.9134 0.9032 0.0807 0.134 Uiso 1 1 calc R . .
H2S2 H 0.9660 0.9388 0.0490 0.134 Uiso 1 1 calc R . .
H2S3 H 0.8379 0.9341 0.1349 0.134 Uiso 1 1 calc R . .
H1NB H 0.828(6) 0.9260(12) 0.449(6) 0.051(16) Uiso 1 1 d . . .
H1NA H 0.980(6) 0.8619(12) 0.425(6) 0.058(15) Uiso 1 1 d . . .

loop_
_atom_site_aniso_label
_atom_site_aniso_U_11
_atom_site_aniso_U_22
_atom_site_aniso_U_33
_atom_site_aniso_U_23
_atom_site_aniso_U_13
_atom_site_aniso_U_12
S1A 0.0539(8) 0.0507(7) 0.0680(9) 0.0018(6) 0.0279(7) 0.0098(6)
Cl1A 0.1204(16) 0.0811(12) 0.1279(17) 0.0317(11) 0.0225(13) 0.0487(11)
O1A 0.079(3) 0.076(2) 0.064(2) 0.0150(19) 0.038(2) 0.013(2)
O2A 0.068(2) 0.053(2) 0.092(3) -0.0065(19) 0.036(2) 0.0168(18)
O3A 0.054(2) 0.0465(19) 0.075(2) 0.0075(16) 0.0338(19) 0.0048(16)
N1A 0.048(3) 0.043(2) 0.064(3) 0.007(2) 0.028(2) 0.0016(19)
C1A 0.040(3) 0.047(3) 0.055(3) -0.005(2) 0.012(3) 0.004(2)
C2A 0.041(3) 0.041(3) 0.051(3) 0.000(2) 0.007(2) 0.003(2)
C3A 0.035(3) 0.053(3) 0.063(3) -0.006(2) 0.013(3) 0.006(2)
C4A 0.041(3) 0.072(4) 0.085(4) -0.001(3) 0.023(3) -0.008(3)
C5A 0.062(4) 0.055(3) 0.101(5) 0.006(3) 0.027(4) -0.016(3)
C6A 0.059(4) 0.042(3) 0.098(5) 0.002(3) 0.027(3) 0.003(2)
C7A 0.037(3) 0.042(3) 0.065(3) 0.009(2) 0.015(3) -0.001(2)
C8A 0.046(3) 0.045(3) 0.068(4) 0.002(2) 0.021(3) 0.000(2)
C9A 0.081(4) 0.062(3) 0.061(4) 0.002(3) 0.025(3) 0.005(3)
C10A 0.081(5) 0.071(4) 0.062(4) 0.014(3) 0.010(4) 0.003(3)
C11A 0.058(4) 0.058(3) 0.089(5) 0.018(3) 0.016(4) 0.008(3)
C12A 0.052(3) 0.050(3) 0.073(4) 0.010(3) 0.023(3) 0.007(2)
S1B 0.0556(9) 0.0470(7) 0.0578(8) -0.0043(6) 0.0142(7) 0.0040(6)
Cl1B 0.0934(12) 0.0688(10) 0.0902(12) 0.0260(8) 0.0177(10) 0.0327(8)
O1B 0.054(2) 0.064(2) 0.069(3) -0.0053(19) -0.002(2) -0.0082(17)
O2B 0.083(3) 0.058(2) 0.074(3) -0.0073(19) 0.027(2) 0.0220(19)
O3B 0.0401(19) 0.0370(17) 0.077(2) 0.0018(16) 0.0122(18) 0.0048(14)
N1B 0.038(3) 0.048(2) 0.057(3) 0.0046(19) 0.015(2) 0.004(2)
C1B 0.044(3) 0.059(3) 0.040(3) -0.005(2) 0.013(2) 0.000(2)
C2B 0.043(3) 0.056(3) 0.049(3) -0.002(2) 0.016(3) -0.004(2)
C3B 0.061(4) 0.063(3) 0.060(4) 0.007(3) 0.020(3) -0.010(3)
C4B 0.070(4) 0.095(5) 0.056(4) -0.002(3) 0.030(3) -0.027(4)
C5B 0.054(4) 0.111(5) 0.064(4) -0.011(4) 0.029(3) -0.016(4)
C6B 0.052(3) 0.086(4) 0.051(3) -0.009(3) 0.015(3) 0.005(3)
C7B 0.041(3) 0.044(3) 0.051(3) 0.005(2) 0.017(3) 0.002(2)
C8B 0.043(3) 0.043(3) 0.057(3) 0.000(2) 0.019(3) 0.007(2)
C9B 0.054(3) 0.059(3) 0.059(4) -0.007(3) 0.011(3) 0.007(3)
C10B 0.061(4) 0.069(4) 0.053(3) 0.005(3) 0.016(3) 0.015(3)
C11B 0.060(4) 0.050(3) 0.062(4) 0.019(3) 0.026(3) 0.015(2)
C12B 0.055(3) 0.044(3) 0.062(4) 0.008(2) 0.020(3) 0.007(2)
S1S 0.0600(9) 0.0598(8) 0.0922(11) 0.0225(7) 0.0407(9) 0.0120(7)
O1S 0.055(2) 0.053(2) 0.073(2) 0.0181(17) 0.029(2) 0.0029(16)
C1S 0.108(6) 0.062(4) 0.139(7) 0.018(4) 0.052(5) -0.008(4)
C2S 0.097(5) 0.088(4) 0.087(5) 0.024(4) 0.041(4) 0.010(4)

loop_
_atom_type_symbol
_atom_type_description
_atom_type_scat_dispersion_real
_atom_type_scat_dispersion_imag
_atom_type_scat_source
C C 0.0181 0.0091 'International Tables Vol C Tables 4.2.6.8 and 6.1.1.4'
H H 0.0000 0.0000 'International Tables Vol C Tables 4.2.6.8 and 6.1.1.4'
N N 0.0311 0.0180 'International Tables Vol C Tables 4.2.6.8 and 6.1.1.4'
O O 0.0492 0.0322 'International Tables Vol C Tables 4.2.6.8 and 6.1.1.4'
S S 0.3331 0.5567 'International Tables Vol C Tables 4.2.6.8 and 6.1.1.4'
Cl Cl 0.3639 0.7018 'International Tables Vol C Tables 4.2.6.8 and 6.1.1.4'

loop_
_geom_angle_atom_site_label_1
_geom_angle_atom_site_label_2
_geom_angle_atom_site_label_3
_geom_angle
_geom_angle_site_symmetry_1
_geom_angle_site_symmetry_3
_geom_angle_publ_flag
O1A S1A O2A 119.9(2) . . ?
O1A S1A N1A 105.1(2) . . ?
O2A S1A N1A 107.7(2) . . ?
O1A S1A C1A 110.2(2) . . ?
O2A S1A C1A 106.8(2) . . ?
N1A S1A C1A 106.3(2) . . ?
C2B O3A C8A 117.3(4) . . ?
C7A N1A S1A 122.3(3) . . ?
C6A C1A C2A 118.8(5) . . ?
C6A C1A S1A 119.9(4) . . ?
C2A C1A S1A 121.1(4) . . ?
O3B C2A C3A 123.1(4) . . ?
O3B C2A C1A 116.1(4) . . ?
C3A C2A C1A 120.6(4) . . ?
C4A C3A C2A 118.8(5) . . ?
C3A C4A C5A 122.3(5) . . ?
C4A C5A C6A 119.1(5) . . ?
C5A C6A C1A 120.4(5) . . ?
C8A C7A C12A 118.7(5) . . ?
C8A C7A N1A 121.2(4) . . ?
C12A C7A N1A 120.0(5) . . ?
C7A C8A C9A 121.2(5) . . ?
C7A C8A O3A 118.4(5) . . ?
C9A C8A O3A 120.4(5) . . ?
C10A C9A C8A 118.5(6) . . ?
C11A C10A C9A 120.4(6) . . ?
C10A C11A C12A 121.7(5) . . ?
C10A C11A Cl1A 119.4(5) . . ?
C12A C11A Cl1A 118.9(5) . . ?
C11A C12A C7A 119.4(5) . . ?
O2B S1B O1B 120.1(2) . . ?
O2B S1B N1B 106.7(2) . . ?
O1B S1B N1B 106.1(2) . . ?
O2B S1B C1B 106.9(2) . . ?
O1B S1B C1B 108.5(2) . . ?
N1B S1B C1B 108.0(2) . . ?
C2A O3B C8B 118.4(3) . . ?
C7B N1B S1B 121.8(3) . . ?
C2B C1B C6B 119.2(5) . . ?
C2B C1B S1B 123.6(4) . . ?
C6B C1B S1B 117.2(4) . . ?
C3B C2B C1B 120.3(5) . . ?
C3B C2B O3A 122.5(5) . . ?
C1B C2B O3A 117.1(4) . . ?
C2B C3B C4B 119.5(5) . . ?
C5B C4B C3B 120.7(5) . . ?
C4B C5B C6B 120.0(5) . . ?
C5B C6B C1B 120.3(5) . . ?
C8B C7B C12B 118.5(5) . . ?
C8B C7B N1B 121.5(4) . . ?
C12B C7B N1B 119.9(4) . . ?
C7B C8B C9B 121.9(4) . . ?
C7B C8B O3B 116.8(4) . . ?
C9B C8B O3B 121.1(4) . . ?
C10B C9B C8B 119.2(5) . . ?
C9B C10B C11B 119.5(5) . . ?
C10B C11B C12B 121.4(5) . . ?
C10B C11B Cl1B 119.3(4) . . ?
C12B C11B Cl1B 119.3(4) . . ?
C11B C12B C7B 119.5(5) . . ?
O1S S1S C2S 105.7(3) . . ?
O1S S1S C1S 105.8(3) . . ?
C2S S1S C1S 98.5(3) . . ?

loop_
_geom_bond_atom_site_label_1
_geom_bond_atom_site_label_2
_geom_bond_distance
_geom_bond_site_symmetry_2
_geom_bond_publ_flag
S1A O1A 1.421(4) . ?
S1A O2A 1.424(3) . ?
S1A N1A 1.627(4) . ?
S1A C1A 1.754(5) . ?
Cl1A C11A 1.741(6) . ?
O3A C2B 1.392(5) . ?
O3A C8A 1.402(6) . ?
N1A C7A 1.419(6) . ?
C1A C6A 1.389(7) . ?
C1A C2A 1.392(6) . ?
C2A O3B 1.378(5) . ?
C2A C3A 1.379(6) . ?
C3A C4A 1.364(7) . ?
C4A C5A 1.365(8) . ?
C5A C6A 1.379(8) . ?
C7A C8A 1.389(7) . ?
C7A C12A 1.400(6) . ?
C8A C9A 1.393(7) . ?
C9A C10A 1.384(8) . ?
C10A C11A 1.363(8) . ?
C11A C12A 1.370(8) . ?
S1B O2B 1.425(3) . ?
S1B O1B 1.432(4) . ?
S1B N1B 1.613(5) . ?
S1B C1B 1.767(5) . ?
Cl1B C11B 1.730(5) . ?
O3B C8B 1.394(5) . ?
N1B C7B 1.438(6) . ?
C1B C2B 1.390(7) . ?
C1B C6B 1.397(7) . ?
C2B C3B 1.383(7) . ?
C3B C4B 1.395(8) . ?
C4B C5B 1.366(8) . ?
C5B C6B 1.384(8) . ?
C7B C8B 1.378(6) . ?
C7B C12B 1.394(6) . ?
C8B C9B 1.382(7) . ?
C9B C10B 1.377(7) . ?
C10B C11B 1.377(7) . ?
C11B C12B 1.379(7) . ?
S1S O1S 1.503(3) . ?
S1S C2S 1.764(7) . ?
S1S C1S 1.769(6) . ?

loop_
_cod_related_entry_id
_cod_related_entry_database
_cod_related_entry_code
1 ChemSpider 30652906
